data_1576371
loop_
_publ_author_name
'Wieprecht, Nele'
'Krummenacher, Ivo'
'W\"ust, Leonie'
'Michel, Maximilian'
'Neder, Marco'
'H\"afner, Andreas'
'Karg, Jordan'
'Braunschweig, Holger'

_publ_section_title
;
 Boraindenes as versatile precursors to benzannulated boron heterocycles
;
_journal_name_full 'Chemical Science'
_journal_paper_doi 10.1039/D5SC08526H
_journal_year 2025
_chemical_formula_moiety 'C38 H35 B Si'
_chemical_formula_sum 'C38 H35 B Si'
_chemical_formula_weight 530.56
_space_group_crystal_system triclinic
_space_group_IT_number 2
_space_group_name_Hall '-P 1'
_space_group_name_H-M_alt 'P -1'
_atom_sites_solution_hydrogens geom
_atom_sites_solution_primary dual
_atom_sites_solution_secondary difmap
_audit_creation_date 2025-02-04
_audit_creation_method 'CIF-fill 1.5r (K.Radacki, 2005-25)'
_audit_update_record
;
2025-11-03 deposited with the CCDC.	2025-12-01 downloaded from the CCDC.
;
_cell_angle_alpha 85.654(2)
_cell_angle_beta 83.431(2)
_cell_angle_gamma 73.428(2)
_cell_formula_units_Z 2
_cell_length_a 7.24980(10)
_cell_length_b 12.1524(3)
_cell_length_c 18.0762(4)
_cell_measurement_reflns_used 10601
_cell_measurement_temperature 100(2)
_cell_measurement_theta_max 74.4180
_cell_measurement_theta_min 3.7790
_cell_volume 1514.83(6)
_computing_cell_refinement 'CrysAlisPro 1.171.41.112a (Rigaku OD, 2021)'
_computing_data_collection 'CrysAlisPro 1.171.41.112a (Rigaku OD, 2021)'
_computing_data_reduction 'CrysAlisPro 1.171.41.112a (Rigaku OD, 2021)'
_computing_molecular_graphics 'ShelXLe (Huebschle et all, 2011)'
_computing_publication_material 'SHELXL-2019/2 (Sheldrick, 2019)'
_computing_structure_refinement 'SHELXL-2019/2 (Sheldrick, 2019)'
_computing_structure_solution 'SHELXT 2014/5 (Sheldrick, 2014)''
_diffrn_ambient_environment N~2~
_diffrn_ambient_temperature 100(2)
_diffrn_detector HPA
_diffrn_detector_area_resol_mean 10.0
_diffrn_detector_type 'HyPix Arc150'
_diffrn_measured_fraction_theta_full 0.991
_diffrn_measured_fraction_theta_max 0.946
_diffrn_measurement_details
;
 List of Runs (angles in degrees, time in seconds):
 --------------------------------------------------------------------------
  1  \w     95.00 129.00   0.50    0.14    --   84.76  15.00  90.00   68
  2  \w     40.00  82.00   0.50    0.14    --   58.55  15.00  30.00   84
  3  \w     51.00  85.00   0.50    0.14    --   84.76  15.00  90.00   68
  4  \w     50.00 109.00   0.50    0.14    --   84.76  15.00  30.00  118
  5  \w     51.00 135.00   0.50    0.14    --   84.76  15.00 -30.00  168
  6  \w     53.00 133.00   0.50    0.14    --   84.76  15.00-120.00  160
  7  \w     40.00  66.00   0.50    0.14    --   58.55  15.00-180.00   52
  8  \w     24.00  69.00   0.50    0.14    --   58.55-126.00 -60.00   90
  9  \w     41.00  66.00   0.50    0.14    --   77.01-124.00 -31.00   50
 10  \w     58.00  83.00   0.50    0.14    --   84.76-124.00 -31.00   50
 11  \w     49.00  97.00   0.50    0.14    --   71.30-124.00 -31.00   96
 12  \w     30.00  57.00   0.50    0.14    --   58.55-124.00 -31.00   54
 13  \w     36.00  90.00   0.50    0.14    --   77.01-112.00   0.00  108
 14  \w     40.00  93.00   0.50    0.14    --   84.76-112.00  60.00  106
 15  \w     34.00  63.00   0.50    0.14    --   77.01 -95.00 150.00   58
 16  \w     32.00  91.00   0.50    0.14    --   77.01-112.00  90.00  118
 17  \w     66.00  92.00   0.50    0.14    --   84.76 -95.00 150.00   52
 18  \w     17.00  66.00   0.50    0.14    --   58.55 -95.00   0.00   98
 19  \w     32.00  65.00   0.50    0.14    --   71.30 -95.00  30.00   66
 20  \w     44.00  91.00   0.50    0.14    --   84.76 -95.00  90.00   94
 21  \w     65.00  90.00   0.50    0.14    --   84.76 -95.00  60.00   50
 22  \w     53.00  91.00   0.50    0.14    --   84.76 -95.00  30.00   76
 23  \w     67.00  92.00   0.50    0.14    --   84.76 -95.00 -30.00   50
 24  \w     29.00  77.00   0.50    0.14    --   71.30 -95.00-120.00   96
 25  \w     19.00  63.00   0.50    0.14    --   58.55 -95.00-150.00   88
 26  \w     44.00  70.00   0.50    0.14    --   84.76 -95.00-180.00   52
 27  \w     45.00  92.00   0.50    0.14    --   84.76 -95.00-150.00   94
 28  \w     67.00  92.00   0.50    0.14    --   84.76 -95.00-120.00   50
 29  \w     43.00  86.00   0.50    0.14    --   84.76 -95.00 120.00   86
 30  \w    -62.00 -26.00   0.50    0.14    --  -69.61 126.00 120.00   72
 31  \w    -97.00 -69.00   0.50    0.14    --  -79.50 117.00 141.30   56
 32  \w    -59.00 -34.00   0.50    0.14    --  -69.61 124.00  47.00   50
 33  \w    -55.00 -30.00   0.50    0.14    --  -60.24 124.00  47.00   50
 34  \w    -89.00 -64.00   0.50    0.14    --  -76.45 124.00  47.00   50
 35  \w    -68.00 -42.00   0.50    0.14    --  -76.45 112.00-150.00   52
 36  \w    -69.00 -44.00   0.50    0.14    --  -76.45 112.00-180.00   50
 37  \w   -104.00 -78.00   0.50    0.14    --  -60.24 -15.00-180.00   52
 38  \w   -127.00 -41.00   0.50    0.14    --  -76.45 -15.00 -30.00  172
 39  \w   -126.00 -41.00   0.50    0.14    --  -76.45 -15.00  60.00  170
;
_diffrn_measurement_device 'four-circle diffractometer'
_diffrn_measurement_device_type 'Rigaku XtaLAB Synergy-R'
_diffrn_measurement_method '\w scans'
_diffrn_orient_matrix_type
;
 CrysAlisPro convention (1999,Acta A55,543-557)
;
_diffrn_orient_matrix_UB_11 0.0123764000
_diffrn_orient_matrix_UB_12 0.0279165000
_diffrn_orient_matrix_UB_13 -0.0846784000
_diffrn_orient_matrix_UB_21 -0.0760717000
_diffrn_orient_matrix_UB_22 -0.1028968000
_diffrn_orient_matrix_UB_23 -0.0117497000
_diffrn_orient_matrix_UB_31 -0.2090008000
_diffrn_orient_matrix_UB_32 0.0785024000
_diffrn_orient_matrix_UB_33 0.0081493000
_diffrn_radiation_monochromator 'multi-layer mirror'
_diffrn_radiation_probe x-ray
_diffrn_radiation_type CuK\a
_diffrn_radiation_wavelength 1.54184
_diffrn_radiation_xray_symbol K-L~2,3~
_diffrn_reflns_av_R_equivalents 0.0373
_diffrn_reflns_av_unetI/netI 0.0430
_diffrn_reflns_Laue_measured_fraction_full 0.991
_diffrn_reflns_Laue_measured_fraction_max 0.946
_diffrn_reflns_limit_h_max 7
_diffrn_reflns_limit_h_min -9
_diffrn_reflns_limit_k_max 15
_diffrn_reflns_limit_k_min -15
_diffrn_reflns_limit_l_max 22
_diffrn_reflns_limit_l_min -22
_diffrn_reflns_number 20374
_diffrn_reflns_point_group_measured_fraction_full 0.991
_diffrn_reflns_point_group_measured_fraction_max 0.946
_diffrn_reflns_theta_full 67.684
_diffrn_reflns_theta_max 75.265
_diffrn_reflns_theta_min 3.799
_diffrn_source 'rotating-anode X-ray tube'
_diffrn_source_type 'PhotonJet-R X-ray Source'
_exptl_absorpt_coefficient_mu 0.852
_exptl_absorpt_correction_T_max 1.00000
_exptl_absorpt_correction_T_min 0.39877
_exptl_absorpt_correction_type multi-scan
_exptl_absorpt_process_details
;
 CrysAlisPro 1.171.41.112a (Rigaku Oxford Diffraction, 2021) Empirical 
 absorption correction using spherical harmonics, implemented in SCALE3 
 ABSPACK scaling algorithm.
;
_exptl_crystal_colour 'clear light yellow'
_exptl_crystal_density_diffrn 1.163
_exptl_crystal_description plate
_exptl_crystal_F_000 564
_exptl_crystal_preparation
;
 For data collection the crystal was immersed in a film of perfluoropolyether 
 oil, mounted on a polyimide loop and transferred to stream of cold nitrogen 
 (Oxford Cryostream 800).
;
_exptl_crystal_size_max 0.270
_exptl_crystal_size_mid 0.130
_exptl_crystal_size_min 0.060
_refine_diff_density_max 0.462
_refine_diff_density_min -0.451
_refine_diff_density_rms 0.052
_refine_ls_extinction_method none
_refine_ls_goodness_of_fit_ref 1.057
_refine_ls_hydrogen_treatment constr
_refine_ls_matrix_type full
_refine_ls_number_parameters 444
_refine_ls_number_reflns 5922
_refine_ls_number_restraints 428
_refine_ls_restrained_S_all 1.054
_refine_ls_R_factor_all 0.0765
_refine_ls_R_factor_gt 0.0592
_refine_ls_shift/su_max 0.013
_refine_ls_shift/su_mean 0.001
_refine_ls_structure_factor_coef Fsqd
_refine_ls_weighting_details
;
 w=1/[\s^2^(Fo^2^)+(0.0924P)^2^+0.5406P] where P=(Fo^2^+2Fc^2^)/3
;
_refine_ls_weighting_scheme calc
_refine_ls_wR_factor_gt 0.1617
_refine_ls_wR_factor_ref 0.1726
_reflns_Friedel_coverage 0.000
_reflns_number_gt 4592
_reflns_number_total 5922
_reflns_threshold_expression 'I > 2\s(I)'
_cod_data_source_file d5sc08526h2.cif
_cod_data_source_block E-7Tol
_cod_database_code 1576371
_shelx_shelxl_version_number 2019/2
_shelx_space_group_comment
;
 The symmetry employed for this shelxl refinement is uniquely defined by the 
 following loop, which should always be used as a source of symmetry 
 information in preference to the above space-group names. They are only 
 intended as comments.
;
_shelx_estimated_absorpt_t_min 0.803
_shelx_estimated_absorpt_t_max 0.951

loop_
_space_group_symop_operation_xyz
'x, y, z'
'-x, -y, -z'

loop_
_atom_site_label
_atom_site_type_symbol
_atom_site_fract_x
_atom_site_fract_y
_atom_site_fract_z
_atom_site_U_iso_or_equiv
_atom_site_adp_type
_atom_site_occupancy
_atom_site_site_symmetry_order
_atom_site_calc_flag
_atom_site_refinement_flags_posn
_atom_site_refinement_flags_adp
_atom_site_refinement_flags_occupancy
_atom_site_disorder_assembly
_atom_site_disorder_group
Si1_1 Si 0.7180(4) 0.2051(3) 0.90935(17) 0.0367(5) Uani 0.741(9) 1 d D U P A 1
C1_1 C 0.6762(7) 0.3538(4) 0.9403(3) 0.0497(12) Uani 0.741(9) 1 d D U P A 1
H1A_1 H 0.733059 0.398483 0.901500 0.075 Uiso 0.741(9) 1 calc R U P A 1
H1B_1 H 0.736638 0.350744 0.986456 0.075 Uiso 0.741(9) 1 calc R U P A 1
H1C_1 H 0.536903 0.390249 0.949108 0.075 Uiso 0.741(9) 1 calc R U P A 1
C2_1 C 0.5949(8) 0.1247(4) 0.9800(3) 0.0546(12) Uani 0.741(9) 1 d D U P A 1
H2A_1 H 0.643981 0.042316 0.971651 0.082 Uiso 0.741(9) 1 calc R U P A 1
H2B_1 H 0.455352 0.150098 0.975883 0.082 Uiso 0.741(9) 1 calc R U P A 1
H2C_1 H 0.620296 0.139312 1.029955 0.082 Uiso 0.741(9) 1 calc R U P A 1
C3_1 C 0.9842(6) 0.1361(6) 0.9032(3) 0.0690(15) Uani 0.741(9) 1 d D U P A 1
H3A_1 H 1.012432 0.058190 0.885503 0.103 Uiso 0.741(9) 1 calc R U P A 1
H3B_1 H 1.029810 0.132270 0.952569 0.103 Uiso 0.741(9) 1 calc R U P A 1
H3C_1 H 1.050183 0.181501 0.868297 0.103 Uiso 0.741(9) 1 calc R U P A 1
C4_1 C 0.6448(13) 0.1939(7) 0.8138(4) 0.0327(11) Uani 0.741(9) 1 d D U P A 1
Si1_11 Si 0.7243(16) 0.1886(10) 0.8985(7) 0.060(2) Uani 0.259(9) 1 d D U P A 2
C1_11 C 0.772(3) 0.3249(12) 0.9119(9) 0.075(3) Uani 0.259(9) 1 d D U P A 2
H1A_11 H 0.876460 0.335390 0.875125 0.112 Uiso 0.259(9) 1 calc R U P A 2
H1B_11 H 0.810025 0.324501 0.962252 0.112 Uiso 0.259(9) 1 calc R U P A 2
H1C_11 H 0.654715 0.388030 0.905589 0.112 Uiso 0.259(9) 1 calc R U P A 2
C2_11 C 0.532(2) 0.1661(17) 0.9711(10) 0.077(4) Uani 0.259(9) 1 d D U P A 2
H2A_11 H 0.542408 0.083874 0.977886 0.115 Uiso 0.259(9) 1 calc R U P A 2
H2B_11 H 0.404681 0.207342 0.955279 0.115 Uiso 0.259(9) 1 calc R U P A 2
H2C_11 H 0.548098 0.195370 1.018334 0.115 Uiso 0.259(9) 1 calc R U P A 2
C3_11 C 0.950(2) 0.0702(15) 0.9111(8) 0.069(3) Uani 0.259(9) 1 d D U P A 2
H3A_11 H 0.927932 -0.003625 0.902915 0.103 Uiso 0.259(9) 1 calc R U P A 2
H3B_11 H 0.985801 0.069689 0.961781 0.103 Uiso 0.259(9) 1 calc R U P A 2
H3C_11 H 1.054886 0.082540 0.875048 0.103 Uiso 0.259(9) 1 calc R U P A 2
C4_11 C 0.648(4) 0.179(2) 0.8039(11) 0.040(3) Uani 0.259(9) 1 d D U P A 2
C3_2 C 0.6947(3) 0.31969(17) 0.62530(13) 0.0320(5) Uani 1 1 d . . . . .
B1_2 B 0.5852(4) 0.4088(2) 0.76833(15) 0.0359(6) Uani 1 1 d . . . . .
C2_2 C 0.6034(3) 0.26238(17) 0.67793(13) 0.0327(5) Uani 1 1 d . . . . .
C1_2 C 0.6089(3) 0.27920(19) 0.75910(13) 0.0349(5) Uani 1 1 d . . . . .
C9_2 C 0.7422(3) 0.45120(18) 0.71703(13) 0.0337(5) Uani 1 1 d . . . . .
C4_2 C 0.7947(3) 0.40310(17) 0.64589(13) 0.0319(5) Uani 1 1 d . . . . .
C5_2 C 0.9323(3) 0.43817(18) 0.59695(13) 0.0348(5) Uani 1 1 d . . . . .
H5_2 H 0.963089 0.409508 0.548271 0.042 Uiso 1 1 calc R U . . .
C6_2 C 1.0252(3) 0.51468(18) 0.61842(13) 0.0352(5) Uani 1 1 d . . . . .
H6_2 H 1.119923 0.536873 0.584612 0.042 Uiso 1 1 calc R U . . .
C7_2 C 0.9802(3) 0.55855(18) 0.68881(14) 0.0366(5) Uani 1 1 d . . . . .
H7_2 H 1.046223 0.608892 0.704094 0.044 Uiso 1 1 calc R U . . .
C8_2 C 0.8369(3) 0.52787(18) 0.73687(14) 0.0362(5) Uani 1 1 d . . . . .
H8_2 H 0.802781 0.560106 0.784483 0.043 Uiso 1 1 calc R U . . .
C1_3 C 0.6986(3) 0.29959(17) 0.54445(13) 0.0323(5) Uani 1 1 d . . . . .
C2_3 C 0.8643(3) 0.23285(18) 0.50557(13) 0.0352(5) Uani 1 1 d . . . . .
H2_3 H 0.978139 0.201823 0.530217 0.042 Uiso 1 1 calc R U . . .
C3_3 C 0.8657(3) 0.21097(19) 0.43129(14) 0.0393(5) Uani 1 1 d . . . . .
H3_3 H 0.980043 0.165245 0.405418 0.047 Uiso 1 1 calc R U . . .
C4_3 C 0.7006(3) 0.25569(19) 0.39476(14) 0.0408(5) Uani 1 1 d . . . . .
H4_3 H 0.700947 0.239825 0.344078 0.049 Uiso 1 1 calc R U . . .
C5_3 C 0.5359(3) 0.32332(19) 0.43227(14) 0.0417(6) Uani 1 1 d . . . . .
H5_3 H 0.423111 0.354826 0.407116 0.050 Uiso 1 1 calc R U . . .
C6_3 C 0.5340(3) 0.34570(18) 0.50675(14) 0.0370(5) Uani 1 1 d . . . . .
H6_3 H 0.420038 0.392651 0.532098 0.044 Uiso 1 1 calc R U . . .
C1_4 C 0.4862(3) 0.18793(18) 0.65864(13) 0.0345(5) Uani 1 1 d . . . . .
C2_4 C 0.5638(3) 0.09022(19) 0.61781(14) 0.0404(5) Uani 1 1 d . . . . .
H2_4 H 0.697212 0.069056 0.600324 0.049 Uiso 1 1 calc R U . . .
C3_4 C 0.4478(4) 0.0233(2) 0.60236(16) 0.0476(6) Uani 1 1 d . . . . .
H3_4 H 0.502467 -0.043921 0.574865 0.057 Uiso 1 1 calc R U . . .
C4_4 C 0.2517(4) 0.0542(2) 0.62703(17) 0.0512(7) Uani 1 1 d . . . . .
H4_4 H 0.172045 0.008662 0.616213 0.061 Uiso 1 1 calc R U . . .
C5_4 C 0.1737(3) 0.1519(2) 0.66745(17) 0.0483(7) Uani 1 1 d . . . . .
H5_4 H 0.039863 0.173625 0.684324 0.058 Uiso 1 1 calc R U . . .
C6_4 C 0.2899(3) 0.21783(19) 0.68333(14) 0.0391(5) Uani 1 1 d . . . . .
H6_4 H 0.235292 0.284383 0.711431 0.047 Uiso 1 1 calc R U . . .
C1_5 C 0.4053(3) 0.4881(2) 0.81189(13) 0.0377(5) Uani 1 1 d . . . . .
C2_5 C 0.2652(3) 0.4423(2) 0.85312(14) 0.0423(6) Uani 1 1 d . . . . .
H2_5 H 0.283252 0.361562 0.855179 0.051 Uiso 1 1 calc R U . . .
C3_5 C 0.1014(3) 0.5123(2) 0.89079(14) 0.0467(6) Uani 1 1 d . . . . .
H3_5 H 0.011051 0.478462 0.918927 0.056 Uiso 1 1 calc R U . . .
C4_5 C 0.0673(3) 0.6301(2) 0.88817(15) 0.0480(6) Uani 1 1 d . . . . .
C5_5 C 0.2032(4) 0.6775(2) 0.84789(15) 0.0482(6) Uani 1 1 d . . . . .
H5_5 H 0.183048 0.758335 0.845961 0.058 Uiso 1 1 calc R U . . .
C6_5 C 0.3686(3) 0.6078(2) 0.81027(14) 0.0433(6) Uani 1 1 d . . . . .
H6_5 H 0.458974 0.642376 0.782813 0.052 Uiso 1 1 calc R U . . .
C7_5 C -0.1145(4) 0.7049(3) 0.92795(16) 0.0606(8) Uani 1 1 d . . . . .
H7A_5 H -0.122694 0.785932 0.915583 0.091 Uiso 1 1 calc R U . . .
H7B_5 H -0.111446 0.689932 0.981906 0.091 Uiso 1 1 calc R U . . .
H7C_5 H -0.227511 0.687245 0.912204 0.091 Uiso 1 1 calc R U . . .
C1_6 C 0.6584(7) 0.0723(4) 0.7945(3) 0.0347(9) Uani 0.741(9) 1 d G U P A 1
C2_6 C 0.4978(6) 0.0300(5) 0.8061(4) 0.0431(12) Uani 0.741(9) 1 d G U P A 1
H2_6 H 0.376787 0.077816 0.825763 0.052 Uiso 0.741(9) 1 calc R U P A 1
C3_6 C 0.5142(6) -0.0822(6) 0.7890(4) 0.0514(11) Uani 0.741(9) 1 d G U P A 1
H3_6 H 0.404478 -0.111065 0.796911 0.062 Uiso 0.741(9) 1 calc R U P A 1
C4_6 C 0.6913(8) -0.1521(4) 0.7602(4) 0.0522(11) Uani 0.741(9) 1 d G U P A 1
H4_6 H 0.702506 -0.228798 0.748475 0.063 Uiso 0.741(9) 1 calc R U P A 1
C5_6 C 0.8519(6) -0.1099(4) 0.7486(3) 0.0453(12) Uani 0.741(9) 1 d G U P A 1
H5_6 H 0.972844 -0.157652 0.728891 0.054 Uiso 0.741(9) 1 calc R U P A 1
C6_6 C 0.8354(6) 0.0023(4) 0.7657(3) 0.0420(10) Uani 0.741(9) 1 d G U P A 1
H6_6 H 0.945157 0.031229 0.757742 0.050 Uiso 0.741(9) 1 calc R U P A 1
C1_16 C 0.687(2) 0.0502(11) 0.7965(10) 0.0385(19) Uani 0.259(9) 1 d G U P A 2
C2_16 C 0.8412(18) -0.0275(12) 0.7584(9) 0.0387(19) Uani 0.259(9) 1 d G U P A 2
H2_16 H 0.959209 -0.008451 0.744568 0.046 Uiso 0.259(9) 1 calc R U P A 2
C3_16 C 0.8228(17) -0.1329(12) 0.7407(9) 0.041(2) Uani 0.259(9) 1 d G U P A 2
H3_16 H 0.928139 -0.185962 0.714761 0.050 Uiso 0.259(9) 1 calc R U P A 2
C4_16 C 0.650(2) -0.1607(14) 0.7611(11) 0.0466(19) Uani 0.259(9) 1 d G U P A 2
H4_16 H 0.637589 -0.232791 0.748953 0.056 Uiso 0.259(9) 1 calc R U P A 2
C5_16 C 0.4961(18) -0.0831(17) 0.7991(12) 0.048(2) Uani 0.259(9) 1 d G U P A 2
H5_16 H 0.378106 -0.102111 0.812952 0.057 Uiso 0.259(9) 1 calc R U P A 2
C6_16 C 0.515(2) 0.0223(15) 0.8168(11) 0.0366(19) Uani 0.259(9) 1 d G U P A 2
H6_16 H 0.409173 0.075400 0.842760 0.044 Uiso 0.259(9) 1 calc R U P A 2

loop_
_atom_site_aniso_label
_atom_site_aniso_U_11
_atom_site_aniso_U_22
_atom_site_aniso_U_33
_atom_site_aniso_U_23
_atom_site_aniso_U_13
_atom_site_aniso_U_12
Si1_1 0.0343(7) 0.0453(9) 0.0304(8) 0.0058(6) -0.0055(5) -0.0121(6)
C1_1 0.058(3) 0.052(2) 0.047(2) 0.0051(17) -0.0219(19) -0.0239(19)
C2_1 0.071(3) 0.046(2) 0.043(2) 0.0104(18) 0.005(2) -0.017(2)
C3_1 0.049(2) 0.102(4) 0.051(3) -0.007(3) -0.0118(18) -0.009(2)
C4_1 0.0280(16) 0.033(2) 0.039(2) 0.0061(17) -0.0009(18) -0.0144(16)
Si1_11 0.069(3) 0.056(3) 0.051(3) 0.012(3) -0.007(2) -0.015(2)
C1_11 0.090(7) 0.072(6) 0.056(7) 0.014(5) -0.022(6) -0.013(5)
C2_11 0.070(6) 0.078(8) 0.066(6) 0.016(6) -0.002(5) -0.004(6)
C3_11 0.065(6) 0.085(7) 0.050(6) 0.009(6) -0.020(5) -0.007(5)
C4_11 0.037(4) 0.047(6) 0.035(5) 0.010(4) -0.010(4) -0.011(4)
C3_2 0.0305(10) 0.0277(10) 0.0386(12) 0.0064(9) -0.0095(9) -0.0092(8)
B1_2 0.0382(13) 0.0410(13) 0.0342(13) 0.0100(11) -0.0136(10) -0.0190(11)
C2_2 0.0308(10) 0.0276(10) 0.0402(12) 0.0083(9) -0.0096(9) -0.0090(8)
C1_2 0.0290(10) 0.0412(12) 0.0372(12) 0.0091(9) -0.0049(9) -0.0165(9)
C9_2 0.0327(10) 0.0316(10) 0.0389(12) 0.0072(9) -0.0107(9) -0.0117(8)
C4_2 0.0314(10) 0.0273(10) 0.0386(12) 0.0069(9) -0.0105(9) -0.0100(8)
C5_2 0.0342(11) 0.0306(10) 0.0405(13) 0.0057(9) -0.0068(9) -0.0110(9)
C6_2 0.0329(11) 0.0308(10) 0.0430(13) 0.0076(9) -0.0046(9) -0.0127(9)
C7_2 0.0363(11) 0.0321(11) 0.0454(13) 0.0053(10) -0.0115(10) -0.0149(9)
C8_2 0.0362(11) 0.0334(11) 0.0408(13) 0.0043(9) -0.0088(9) -0.0122(9)
C1_3 0.0357(11) 0.0272(10) 0.0378(12) 0.0082(9) -0.0085(9) -0.0155(8)
C2_3 0.0359(11) 0.0330(11) 0.0387(12) 0.0068(9) -0.0069(9) -0.0138(9)
C3_3 0.0430(12) 0.0345(11) 0.0427(13) 0.0028(10) -0.0052(10) -0.0155(9)
C4_3 0.0532(14) 0.0360(11) 0.0389(13) 0.0040(10) -0.0115(11) -0.0204(10)
C5_3 0.0456(13) 0.0364(12) 0.0451(14) 0.0066(10) -0.0176(11) -0.0119(10)
C6_3 0.0381(11) 0.0299(10) 0.0431(13) 0.0054(9) -0.0097(10) -0.0092(9)
C1_4 0.0375(11) 0.0279(10) 0.0415(13) 0.0109(9) -0.0126(9) -0.0145(9)
C2_4 0.0465(13) 0.0334(11) 0.0443(14) 0.0079(10) -0.0074(10) -0.0172(10)
C3_4 0.0636(16) 0.0330(12) 0.0510(15) 0.0055(11) -0.0131(12) -0.0202(11)
C4_4 0.0562(15) 0.0364(12) 0.0715(19) 0.0145(12) -0.0281(13) -0.0254(11)
C5_4 0.0382(12) 0.0345(12) 0.0768(19) 0.0136(12) -0.0217(12) -0.0153(10)
C6_4 0.0343(11) 0.0309(11) 0.0535(15) 0.0089(10) -0.0133(10) -0.0108(9)
C1_5 0.0370(11) 0.0456(12) 0.0344(12) 0.0043(10) -0.0092(9) -0.0171(10)
C2_5 0.0405(12) 0.0503(13) 0.0409(13) 0.0057(11) -0.0098(10) -0.0200(11)
C3_5 0.0351(12) 0.0706(17) 0.0372(13) 0.0038(12) -0.0047(10) -0.0203(12)
C4_5 0.0390(13) 0.0655(17) 0.0375(13) -0.0022(12) -0.0089(10) -0.0092(12)
C5_5 0.0466(14) 0.0479(14) 0.0494(16) -0.0017(12) -0.0082(12) -0.0105(11)
C6_5 0.0411(12) 0.0485(14) 0.0427(14) 0.0040(11) -0.0077(10) -0.0164(11)
C7_5 0.0476(15) 0.080(2) 0.0470(16) -0.0029(15) -0.0056(12) -0.0057(14)
C1_6 0.0307(18) 0.0329(19) 0.0361(16) 0.0154(15) -0.0038(14) -0.0058(14)
C2_6 0.0408(18) 0.0378(18) 0.048(3) 0.0098(19) -0.0020(17) -0.0101(14)
C3_6 0.057(2) 0.0409(17) 0.055(3) 0.0099(18) 0.0065(18) -0.0191(16)
C4_6 0.065(3) 0.0325(17) 0.054(2) 0.0101(15) 0.002(2) -0.0123(18)
C5_6 0.052(2) 0.034(3) 0.0435(19) 0.0024(16) -0.0062(16) -0.0025(16)
C6_6 0.0486(17) 0.030(2) 0.0426(19) 0.0066(17) -0.0086(15) -0.0029(16)
C1_16 0.031(3) 0.042(4) 0.041(3) 0.016(3) 0.002(3) -0.013(3)
C2_16 0.039(3) 0.032(4) 0.045(3) 0.010(3) -0.004(3) -0.012(3)
C3_16 0.047(3) 0.030(3) 0.049(3) 0.006(3) -0.004(3) -0.015(3)
C4_16 0.049(3) 0.037(3) 0.054(3) 0.010(3) -0.004(3) -0.017(3)
C5_16 0.051(3) 0.039(3) 0.050(4) 0.009(3) 0.003(3) -0.014(3)
C6_16 0.039(3) 0.032(3) 0.035(3) 0.018(3) -0.005(3) -0.009(3)

loop_
_atom_type_symbol
_atom_type_description
_atom_type_scat_dispersion_real
_atom_type_scat_dispersion_imag
_atom_type_scat_source
C C 0.0181 0.0091 'International Tables Vol C Tables 4.2.6.8 and 6.1.1.4'
H H 0.0000 0.0000 'International Tables Vol C Tables 4.2.6.8 and 6.1.1.4'
B B 0.0090 0.0039 'International Tables Vol C Tables 4.2.6.8 and 6.1.1.4'
Si Si 0.2541 0.3302 'International Tables Vol C Tables 4.2.6.8 and 6.1.1.4'

loop_
_exptl_crystal_face_index_h
_exptl_crystal_face_index_k
_exptl_crystal_face_index_l
_exptl_crystal_face_perp_dist
0 1 -2 0.0142
0 -1 2 0.1088
-1 1 0 0.0535
-1 2 -2 0.0316
1 2 0 0.1038
1 -2 0 0.0787
-1 2 0 0.0462
0 1 0 0.0466
-2 -2 1 0.1339
-1 1 -2 0.0231
1 -1 2 0.1086
-2 1 2 0.0800
0 0 1 0.0683
0 0 -1 0.0092
-1 0 -2 0.0376
0 -1 -2 0.0070
0 1 2 0.0550

loop_
_geom_angle_atom_site_label_1
_geom_angle_atom_site_label_2
_geom_angle_atom_site_label_3
_geom_angle
_geom_angle_site_symmetry_1
_geom_angle_site_symmetry_3
_geom_angle_publ_flag
C2_1 Si1_1 C3_1 109.4(3) . . ?
C2_1 Si1_1 C1_1 109.0(2) . . ?
C3_1 Si1_1 C1_1 107.1(3) . . ?
C2_1 Si1_1 C4_1 110.1(3) . . ?
C3_1 Si1_1 C4_1 105.3(3) . . ?
C1_1 Si1_1 C4_1 115.7(3) . . ?
Si1_1 C1_1 H1A_1 109.5 . . ?
Si1_1 C1_1 H1B_1 109.5 . . ?
H1A_1 C1_1 H1B_1 109.5 . . ?
Si1_1 C1_1 H1C_1 109.5 . . ?
H1A_1 C1_1 H1C_1 109.5 . . ?
H1B_1 C1_1 H1C_1 109.5 . . ?
Si1_1 C2_1 H2A_1 109.5 . . ?
Si1_1 C2_1 H2B_1 109.5 . . ?
H2A_1 C2_1 H2B_1 109.5 . . ?
Si1_1 C2_1 H2C_1 109.5 . . ?
H2A_1 C2_1 H2C_1 109.5 . . ?
H2B_1 C2_1 H2C_1 109.5 . . ?
Si1_1 C3_1 H3A_1 109.5 . . ?
Si1_1 C3_1 H3B_1 109.5 . . ?
H3A_1 C3_1 H3B_1 109.5 . . ?
Si1_1 C3_1 H3C_1 109.5 . . ?
H3A_1 C3_1 H3C_1 109.5 . . ?
H3B_1 C3_1 H3C_1 109.5 . . ?
C1_2 C4_1 C1_6 118.5(5) . . ?
C1_2 C4_1 Si1_1 126.7(5) . . ?
C1_6 C4_1 Si1_1 114.1(5) . . ?
C1_11 Si1_11 C2_11 109.3(9) . . ?
C1_11 Si1_11 C3_11 108.4(9) . . ?
C2_11 Si1_11 C3_11 108.1(8) . . ?
C1_11 Si1_11 C4_11 113.7(10) . . ?
C2_11 Si1_11 C4_11 108.9(11) . . ?
C3_11 Si1_11 C4_11 108.3(10) . . ?
Si1_11 C1_11 H1A_11 109.5 . . ?
Si1_11 C1_11 H1B_11 109.5 . . ?
H1A_11 C1_11 H1B_11 109.5 . . ?
Si1_11 C1_11 H1C_11 109.5 . . ?
H1A_11 C1_11 H1C_11 109.5 . . ?
H1B_11 C1_11 H1C_11 109.5 . . ?
Si1_11 C2_11 H2A_11 109.5 . . ?
Si1_11 C2_11 H2B_11 109.5 . . ?
H2A_11 C2_11 H2B_11 109.5 . . ?
Si1_11 C2_11 H2C_11 109.5 . . ?
H2A_11 C2_11 H2C_11 109.5 . . ?
H2B_11 C2_11 H2C_11 109.5 . . ?
Si1_11 C3_11 H3A_11 109.5 . . ?
Si1_11 C3_11 H3B_11 109.5 . . ?
H3A_11 C3_11 H3B_11 109.5 . . ?
Si1_11 C3_11 H3C_11 109.5 . . ?
H3A_11 C3_11 H3C_11 109.5 . . ?
H3B_11 C3_11 H3C_11 109.5 . . ?
C1_2 C4_11 C1_16 138.9(14) . . ?
C1_2 C4_11 Si1_11 116.5(15) . . ?
C1_16 C4_11 Si1_11 103.3(14) . . ?
C2_2 C3_2 C4_2 121.6(2) . . ?
C2_2 C3_2 C1_3 120.30(19) . . ?
C4_2 C3_2 C1_3 118.11(18) . . ?
C1_5 B1_2 C1_2 122.7(2) . . ?
C1_5 B1_2 C9_2 125.1(2) . . ?
C1_2 B1_2 C9_2 111.3(2) . . ?
C3_2 C2_2 C1_4 122.5(2) . . ?
C3_2 C2_2 C1_2 119.67(19) . . ?
C1_4 C2_2 C1_2 117.71(19) . . ?
C4_1 C1_2 C2_2 125.8(3) . . ?
C4_11 C1_2 C2_2 114.9(8) . . ?
C4_1 C1_2 B1_2 126.1(3) . . ?
C4_11 C1_2 B1_2 136.9(8) . . ?
C2_2 C1_2 B1_2 107.88(18) . . ?
C8_2 C9_2 C4_2 118.7(2) . . ?
C8_2 C9_2 B1_2 125.2(2) . . ?
C4_2 C9_2 B1_2 116.05(19) . . ?
C5_2 C4_2 C9_2 119.05(19) . . ?
C5_2 C4_2 C3_2 122.4(2) . . ?
C9_2 C4_2 C3_2 118.50(19) . . ?
C6_2 C5_2 C4_2 120.9(2) . . ?
C6_2 C5_2 H5_2 119.5 . . ?
C4_2 C5_2 H5_2 119.5 . . ?
C7_2 C6_2 C5_2 120.3(2) . . ?
C7_2 C6_2 H6_2 119.8 . . ?
C5_2 C6_2 H6_2 119.8 . . ?
C6_2 C7_2 C8_2 119.1(2) . . ?
C6_2 C7_2 H7_2 120.5 . . ?
C8_2 C7_2 H7_2 120.5 . . ?
C7_2 C8_2 C9_2 121.8(2) . . ?
C7_2 C8_2 H8_2 119.1 . . ?
C9_2 C8_2 H8_2 119.1 . . ?
C2_3 C1_3 C6_3 118.5(2) . . ?
C2_3 C1_3 C3_2 120.93(18) . . ?
C6_3 C1_3 C3_2 120.5(2) . . ?
C3_3 C2_3 C1_3 120.9(2) . . ?
C3_3 C2_3 H2_3 119.6 . . ?
C1_3 C2_3 H2_3 119.6 . . ?
C2_3 C3_3 C4_3 120.1(2) . . ?
C2_3 C3_3 H3_3 119.9 . . ?
C4_3 C3_3 H3_3 119.9 . . ?
C5_3 C4_3 C3_3 119.7(2) . . ?
C5_3 C4_3 H4_3 120.1 . . ?
C3_3 C4_3 H4_3 120.1 . . ?
C4_3 C5_3 C6_3 120.4(2) . . ?
C4_3 C5_3 H5_3 119.8 . . ?
C6_3 C5_3 H5_3 119.8 . . ?
C5_3 C6_3 C1_3 120.4(2) . . ?
C5_3 C6_3 H6_3 119.8 . . ?
C1_3 C6_3 H6_3 119.8 . . ?
C2_4 C1_4 C6_4 118.8(2) . . ?
C2_4 C1_4 C2_2 123.1(2) . . ?
C6_4 C1_4 C2_2 118.1(2) . . ?
C3_4 C2_4 C1_4 120.5(2) . . ?
C3_4 C2_4 H2_4 119.8 . . ?
C1_4 C2_4 H2_4 119.8 . . ?
C2_4 C3_4 C4_4 120.2(2) . . ?
C2_4 C3_4 H3_4 119.9 . . ?
C4_4 C3_4 H3_4 119.9 . . ?
C5_4 C4_4 C3_4 119.5(2) . . ?
C5_4 C4_4 H4_4 120.3 . . ?
C3_4 C4_4 H4_4 120.3 . . ?
C6_4 C5_4 C4_4 120.2(2) . . ?
C6_4 C5_4 H5_4 119.9 . . ?
C4_4 C5_4 H5_4 119.9 . . ?
C5_4 C6_4 C1_4 120.8(2) . . ?
C5_4 C6_4 H6_4 119.6 . . ?
C1_4 C6_4 H6_4 119.6 . . ?
C6_5 C1_5 C2_5 116.4(2) . . ?
C6_5 C1_5 B1_2 122.7(2) . . ?
C2_5 C1_5 B1_2 120.9(2) . . ?
C3_5 C2_5 C1_5 121.5(2) . . ?
C3_5 C2_5 H2_5 119.2 . . ?
C1_5 C2_5 H2_5 119.2 . . ?
C4_5 C3_5 C2_5 121.3(2) . . ?
C4_5 C3_5 H3_5 119.4 . . ?
C2_5 C3_5 H3_5 119.4 . . ?
C3_5 C4_5 C5_5 118.4(2) . . ?
C3_5 C4_5 C7_5 120.3(3) . . ?
C5_5 C4_5 C7_5 121.3(3) . . ?
C4_5 C5_5 C6_5 120.8(3) . . ?
C4_5 C5_5 H5_5 119.6 . . ?
C6_5 C5_5 H5_5 119.6 . . ?
C5_5 C6_5 C1_5 121.7(2) . . ?
C5_5 C6_5 H6_5 119.2 . . ?
C1_5 C6_5 H6_5 119.2 . . ?
C4_5 C7_5 H7A_5 109.5 . . ?
C4_5 C7_5 H7B_5 109.5 . . ?
H7A_5 C7_5 H7B_5 109.5 . . ?
C4_5 C7_5 H7C_5 109.5 . . ?
H7A_5 C7_5 H7C_5 109.5 . . ?
H7B_5 C7_5 H7C_5 109.5 . . ?
C2_6 C1_6 C6_6 120.0 . . ?
C2_6 C1_6 C4_1 121.0(5) . . ?
C6_6 C1_6 C4_1 119.0(5) . . ?
C3_6 C2_6 C1_6 120.0 . . ?
C3_6 C2_6 H2_6 120.0 . . ?
C1_6 C2_6 H2_6 120.0 . . ?
C2_6 C3_6 C4_6 120.0 . . ?
C2_6 C3_6 H3_6 120.0 . . ?
C4_6 C3_6 H3_6 120.0 . . ?
C5_6 C4_6 C3_6 120.0 . . ?
C5_6 C4_6 H4_6 120.0 . . ?
C3_6 C4_6 H4_6 120.0 . . ?
C4_6 C5_6 C6_6 120.0 . . ?
C4_6 C5_6 H5_6 120.0 . . ?
C6_6 C5_6 H5_6 120.0 . . ?
C5_6 C6_6 C1_6 120.0 . . ?
C5_6 C6_6 H6_6 120.0 . . ?
C1_6 C6_6 H6_6 120.0 . . ?
C2_16 C1_16 C6_16 120.0 . . ?
C2_16 C1_16 C4_11 130.1(15) . . ?
C6_16 C1_16 C4_11 107.7(15) . . ?
C3_16 C2_16 C1_16 120.0 . . ?
C3_16 C2_16 H2_16 120.0 . . ?
C1_16 C2_16 H2_16 120.0 . . ?
C4_16 C3_16 C2_16 120.0 . . ?
C4_16 C3_16 H3_16 120.0 . . ?
C2_16 C3_16 H3_16 120.0 . . ?
C5_16 C4_16 C3_16 120.0 . . ?
C5_16 C4_16 H4_16 120.0 . . ?
C3_16 C4_16 H4_16 120.0 . . ?
C4_16 C5_16 C6_16 120.0 . . ?
C4_16 C5_16 H5_16 120.0 . . ?
C6_16 C5_16 H5_16 120.0 . . ?
C5_16 C6_16 C1_16 120.0 . . ?
C5_16 C6_16 H6_16 120.0 . . ?
C1_16 C6_16 H6_16 120.0 . . ?

loop_
_geom_bond_atom_site_label_1
_geom_bond_atom_site_label_2
_geom_bond_distance
_geom_bond_site_symmetry_2
_geom_bond_publ_flag
Si1_1 C2_1 1.852(4) . ?
Si1_1 C3_1 1.866(4) . ?
Si1_1 C1_1 1.863(5) . ?
Si1_1 C4_1 1.889(5) . ?
C1_1 H1A_1 0.9800 . ?
C1_1 H1B_1 0.9800 . ?
C1_1 H1C_1 0.9800 . ?
C2_1 H2A_1 0.9800 . ?
C2_1 H2B_1 0.9800 . ?
C2_1 H2C_1 0.9800 . ?
C3_1 H3A_1 0.9800 . ?
C3_1 H3B_1 0.9800 . ?
C3_1 H3C_1 0.9800 . ?
C4_1 C1_2 1.367(8) . ?
C4_1 C1_6 1.518(8) . ?
Si1_11 C1_11 1.824(13) . ?
Si1_11 C2_11 1.867(13) . ?
Si1_11 C3_11 1.869(12) . ?
Si1_11 C4_11 1.879(13) . ?
C1_11 H1A_11 0.9800 . ?
C1_11 H1B_11 0.9800 . ?
C1_11 H1C_11 0.9800 . ?
C2_11 H2A_11 0.9800 . ?
C2_11 H2B_11 0.9800 . ?
C2_11 H2C_11 0.9800 . ?
C3_11 H3A_11 0.9800 . ?
C3_11 H3B_11 0.9800 . ?
C3_11 H3C_11 0.9800 . ?
C4_11 C1_2 1.39(3) . ?
C4_11 C1_16 1.52(3) . ?
C3_2 C2_2 1.359(3) . ?
C3_2 C4_2 1.493(3) . ?
C3_2 C1_3 1.496(3) . ?
B1_2 C1_5 1.553(4) . ?
B1_2 C1_2 1.555(3) . ?
B1_2 C9_2 1.562(3) . ?
C2_2 C1_4 1.488(3) . ?
C2_2 C1_2 1.503(3) . ?
C9_2 C8_2 1.393(3) . ?
C9_2 C4_2 1.420(3) . ?
C4_2 C5_2 1.394(3) . ?
C5_2 C6_2 1.393(3) . ?
C5_2 H5_2 0.9500 . ?
C6_2 C7_2 1.385(3) . ?
C6_2 H6_2 0.9500 . ?
C7_2 C8_2 1.392(3) . ?
C7_2 H7_2 0.9500 . ?
C8_2 H8_2 0.9500 . ?
C1_3 C2_3 1.390(3) . ?
C1_3 C6_3 1.396(3) . ?
C2_3 C3_3 1.387(3) . ?
C2_3 H2_3 0.9500 . ?
C3_3 C4_3 1.385(3) . ?
C3_3 H3_3 0.9500 . ?
C4_3 C5_3 1.379(3) . ?
C4_3 H4_3 0.9500 . ?
C5_3 C6_3 1.391(3) . ?
C5_3 H5_3 0.9500 . ?
C6_3 H6_3 0.9500 . ?
C1_4 C2_4 1.388(3) . ?
C1_4 C6_4 1.393(3) . ?
C2_4 C3_4 1.387(3) . ?
C2_4 H2_4 0.9500 . ?
C3_4 C4_4 1.392(4) . ?
C3_4 H3_4 0.9500 . ?
C4_4 C5_4 1.384(4) . ?
C4_4 H4_4 0.9500 . ?
C5_4 C6_4 1.382(3) . ?
C5_4 H5_4 0.9500 . ?
C6_4 H6_4 0.9500 . ?
C1_5 C6_5 1.402(3) . ?
C1_5 C2_5 1.408(3) . ?
C2_5 C3_5 1.387(4) . ?
C2_5 H2_5 0.9500 . ?
C3_5 C4_5 1.380(4) . ?
C3_5 H3_5 0.9500 . ?
C4_5 C5_5 1.388(4) . ?
C4_5 C7_5 1.510(4) . ?
C5_5 C6_5 1.392(4) . ?
C5_5 H5_5 0.9500 . ?
C6_5 H6_5 0.9500 . ?
C7_5 H7A_5 0.9800 . ?
C7_5 H7B_5 0.9800 . ?
C7_5 H7C_5 0.9800 . ?
C1_6 C2_6 1.3900 . ?
C1_6 C6_6 1.3900 . ?
C2_6 C3_6 1.3900 . ?
C2_6 H2_6 0.9500 . ?
C3_6 C4_6 1.3900 . ?
C3_6 H3_6 0.9500 . ?
C4_6 C5_6 1.3900 . ?
C4_6 H4_6 0.9500 . ?
C5_6 C6_6 1.3900 . ?
C5_6 H5_6 0.9500 . ?
C6_6 H6_6 0.9500 . ?
C1_16 C2_16 1.3900 . ?
C1_16 C6_16 1.3900 . ?
C2_16 C3_16 1.3900 . ?
C2_16 H2_16 0.9500 . ?
C3_16 C4_16 1.3900 . ?
C3_16 H3_16 0.9500 . ?
C4_16 C5_16 1.3900 . ?
C4_16 H4_16 0.9500 . ?
C5_16 C6_16 1.3900 . ?
C5_16 H5_16 0.9500 . ?
C6_16 H6_16 0.9500 . ?

loop_
_geom_torsion_atom_site_label_1
_geom_torsion_atom_site_label_2
_geom_torsion_atom_site_label_3
_geom_torsion_atom_site_label_4
_geom_torsion
_geom_torsion_site_symmetry_1
_geom_torsion_site_symmetry_2
_geom_torsion_site_symmetry_3
_geom_torsion_site_symmetry_4
_geom_torsion_publ_flag
C2_1 Si1_1 C4_1 C1_2 140.8(7) . . . . ?
C3_1 Si1_1 C4_1 C1_2 -101.3(7) . . . . ?
C1_1 Si1_1 C4_1 C1_2 16.7(8) . . . . ?
C2_1 Si1_1 C4_1 C1_6 -48.9(6) . . . . ?
C3_1 Si1_1 C4_1 C1_6 69.0(6) . . . . ?
C1_1 Si1_1 C4_1 C1_6 -173.0(5) . . . . ?
C1_11 Si1_11 C4_11 C1_2 -9(2) . . . . ?
C2_11 Si1_11 C4_11 C1_2 113(2) . . . . ?
C3_11 Si1_11 C4_11 C1_2 -129.4(19) . . . . ?
C1_11 Si1_11 C4_11 C1_16 160.5(15) . . . . ?
C2_11 Si1_11 C4_11 C1_16 -77.3(19) . . . . ?
C3_11 Si1_11 C4_11 C1_16 40(2) . . . . ?
C4_2 C3_2 C2_2 C1_4 173.72(18) . . . . ?
C1_3 C3_2 C2_2 C1_4 -6.8(3) . . . . ?
C4_2 C3_2 C2_2 C1_2 -2.4(3) . . . . ?
C1_3 C3_2 C2_2 C1_2 177.05(18) . . . . ?
C1_6 C4_1 C1_2 C2_2 -7.5(9) . . . . ?
Si1_1 C4_1 C1_2 C2_2 162.5(4) . . . . ?
C1_6 C4_1 C1_2 B1_2 178.5(4) . . . . ?
Si1_1 C4_1 C1_2 B1_2 -11.5(9) . . . . ?
C1_16 C4_11 C1_2 C2_2 -1(4) . . . . ?
Si1_11 C4_11 C1_2 C2_2 163.5(11) . . . . ?
C1_16 C4_11 C1_2 B1_2 -174(2) . . . . ?
Si1_11 C4_11 C1_2 B1_2 -10(3) . . . . ?
C3_2 C2_2 C1_2 C4_1 -134.8(5) . . . . ?
C1_4 C2_2 C1_2 C4_1 48.9(5) . . . . ?
C3_2 C2_2 C1_2 C4_11 -135.0(14) . . . . ?
C1_4 C2_2 C1_2 C4_11 48.6(14) . . . . ?
C3_2 C2_2 C1_2 B1_2 40.1(2) . . . . ?
C1_4 C2_2 C1_2 B1_2 -136.19(19) . . . . ?
C1_5 B1_2 C1_2 C4_1 -71.4(5) . . . . ?
C9_2 B1_2 C1_2 C4_1 119.1(5) . . . . ?
C1_5 B1_2 C1_2 C4_11 -72.7(19) . . . . ?
C9_2 B1_2 C1_2 C4_11 117.8(19) . . . . ?
C1_5 B1_2 C1_2 C2_2 113.7(2) . . . . ?
C9_2 B1_2 C1_2 C2_2 -55.8(2) . . . . ?
C1_5 B1_2 C9_2 C8_2 49.9(3) . . . . ?
C1_2 B1_2 C9_2 C8_2 -140.9(2) . . . . ?
C1_5 B1_2 C9_2 C4_2 -132.5(2) . . . . ?
C1_2 B1_2 C9_2 C4_2 36.7(3) . . . . ?
C8_2 C9_2 C4_2 C5_2 -3.0(3) . . . . ?
B1_2 C9_2 C4_2 C5_2 179.22(18) . . . . ?
C8_2 C9_2 C4_2 C3_2 179.17(18) . . . . ?
B1_2 C9_2 C4_2 C3_2 1.4(3) . . . . ?
C2_2 C3_2 C4_2 C5_2 161.6(2) . . . . ?
C1_3 C3_2 C4_2 C5_2 -17.9(3) . . . . ?
C2_2 C3_2 C4_2 C9_2 -20.7(3) . . . . ?
C1_3 C3_2 C4_2 C9_2 159.85(18) . . . . ?
C9_2 C4_2 C5_2 C6_2 3.4(3) . . . . ?
C3_2 C4_2 C5_2 C6_2 -178.92(18) . . . . ?
C4_2 C5_2 C6_2 C7_2 -0.9(3) . . . . ?
C5_2 C6_2 C7_2 C8_2 -1.9(3) . . . . ?
C6_2 C7_2 C8_2 C9_2 2.2(3) . . . . ?
C4_2 C9_2 C8_2 C7_2 0.3(3) . . . . ?
B1_2 C9_2 C8_2 C7_2 177.8(2) . . . . ?
C2_2 C3_2 C1_3 C2_3 -103.7(2) . . . . ?
C4_2 C3_2 C1_3 C2_3 75.8(2) . . . . ?
C2_2 C3_2 C1_3 C6_3 74.9(3) . . . . ?
C4_2 C3_2 C1_3 C6_3 -105.6(2) . . . . ?
C6_3 C1_3 C2_3 C3_3 -1.0(3) . . . . ?
C3_2 C1_3 C2_3 C3_3 177.73(19) . . . . ?
C1_3 C2_3 C3_3 C4_3 0.0(3) . . . . ?
C2_3 C3_3 C4_3 C5_3 0.9(3) . . . . ?
C3_3 C4_3 C5_3 C6_3 -0.8(3) . . . . ?
C4_3 C5_3 C6_3 C1_3 -0.2(3) . . . . ?
C2_3 C1_3 C6_3 C5_3 1.1(3) . . . . ?
C3_2 C1_3 C6_3 C5_3 -177.6(2) . . . . ?
C3_2 C2_2 C1_4 C2_4 62.4(3) . . . . ?
C1_2 C2_2 C1_4 C2_4 -121.4(2) . . . . ?
C3_2 C2_2 C1_4 C6_4 -118.1(2) . . . . ?
C1_2 C2_2 C1_4 C6_4 58.2(3) . . . . ?
C6_4 C1_4 C2_4 C3_4 -0.4(3) . . . . ?
C2_2 C1_4 C2_4 C3_4 179.1(2) . . . . ?
C1_4 C2_4 C3_4 C4_4 0.7(4) . . . . ?
C2_4 C3_4 C4_4 C5_4 -0.4(4) . . . . ?
C3_4 C4_4 C5_4 C6_4 -0.2(4) . . . . ?
C4_4 C5_4 C6_4 C1_4 0.5(4) . . . . ?
C2_4 C1_4 C6_4 C5_4 -0.2(3) . . . . ?
C2_2 C1_4 C6_4 C5_4 -179.7(2) . . . . ?
C1_2 B1_2 C1_5 C6_5 -169.4(2) . . . . ?
C9_2 B1_2 C1_5 C6_5 -1.4(3) . . . . ?
C1_2 B1_2 C1_5 C2_5 8.0(3) . . . . ?
C9_2 B1_2 C1_5 C2_5 176.0(2) . . . . ?
C6_5 C1_5 C2_5 C3_5 -0.9(3) . . . . ?
B1_2 C1_5 C2_5 C3_5 -178.4(2) . . . . ?
C1_5 C2_5 C3_5 C4_5 1.3(4) . . . . ?
C2_5 C3_5 C4_5 C5_5 -1.2(4) . . . . ?
C2_5 C3_5 C4_5 C7_5 178.4(2) . . . . ?
C3_5 C4_5 C5_5 C6_5 0.8(4) . . . . ?
C7_5 C4_5 C5_5 C6_5 -178.8(2) . . . . ?
C4_5 C5_5 C6_5 C1_5 -0.4(4) . . . . ?
C2_5 C1_5 C6_5 C5_5 0.4(3) . . . . ?
B1_2 C1_5 C6_5 C5_5 177.9(2) . . . . ?
C1_2 C4_1 C1_6 C2_6 -93.8(7) . . . . ?
Si1_1 C4_1 C1_6 C2_6 95.0(5) . . . . ?
C1_2 C4_1 C1_6 C6_6 87.1(7) . . . . ?
Si1_1 C4_1 C1_6 C6_6 -84.1(6) . . . . ?
C6_6 C1_6 C2_6 C3_6 0.0 . . . . ?
C4_1 C1_6 C2_6 C3_6 -179.1(5) . . . . ?
C1_6 C2_6 C3_6 C4_6 0.0 . . . . ?
C2_6 C3_6 C4_6 C5_6 0.0 . . . . ?
C3_6 C4_6 C5_6 C6_6 0.0 . . . . ?
C4_6 C5_6 C6_6 C1_6 0.0 . . . . ?
C2_6 C1_6 C6_6 C5_6 0.0 . . . . ?
C4_1 C1_6 C6_6 C5_6 179.1(5) . . . . ?
C1_2 C4_11 C1_16 C2_16 65(4) . . . . ?
Si1_11 C4_11 C1_16 C2_16 -100.3(17) . . . . ?
C1_2 C4_11 C1_16 C6_16 -98(3) . . . . ?
Si1_11 C4_11 C1_16 C6_16 96.7(14) . . . . ?
C6_16 C1_16 C2_16 C3_16 0.0 . . . . ?
C4_11 C1_16 C2_16 C3_16 -161.3(17) . . . . ?
C1_16 C2_16 C3_16 C4_16 0.0 . . . . ?
C2_16 C3_16 C4_16 C5_16 0.0 . . . . ?
C3_16 C4_16 C5_16 C6_16 0.0 . . . . ?
C4_16 C5_16 C6_16 C1_16 0.0 . . . . ?
C2_16 C1_16 C6_16 C5_16 0.0 . . . . ?
C4_11 C1_16 C6_16 C5_16 165.1(14) . . . . ?
